data_4078624
loop_
_publ_author_name
'Suess, Daniel L. M.'
'Peters, Jonas C.'

_publ_section_title
;
 Late-Metal Diphosphinosulfinyl S(O)P2Pincer-type Complexes
;
_journal_issue 15
_journal_name_full Organometallics
_journal_page_first 5213
_journal_paper_doi 10.1021/om3001229
_journal_volume 31
_journal_year 2012
_chemical_formula_sum 'C48 H60 Cl O4 P2 Rh S'
_chemical_formula_weight 933.32
_chemical_name_systematic
;
 ?
;
_space_group_IT_number 14
_symmetry_cell_setting monoclinic
_symmetry_space_group_name_Hall '-P 2yn'
_symmetry_space_group_name_H-M 'P 1 21/n 1'
_atom_sites_solution_hydrogens geom
_atom_sites_solution_primary direct
_atom_sites_solution_secondary difmap
_audit_creation_method SHELXL-97
_cell_angle_alpha 90.00
_cell_angle_beta 108.588(2)
_cell_angle_gamma 90.00
_cell_formula_units_Z 4
_cell_length_a 16.9653(17)
_cell_length_b 10.9952(11)
_cell_length_c 24.222(2)
_cell_measurement_reflns_used 9900
_cell_measurement_temperature 100(2)
_cell_measurement_theta_max 29.98
_cell_measurement_theta_min 2.24
_cell_volume 4282.6(7)
_computing_cell_refinement 'SAINT 7.46A (Bruker-AXS, 2008)'
_computing_data_collection 'APEX2 3.0 (Bruker-AXS, 2008)'
_computing_data_reduction 'SAINT 7.46A (Bruker-AXS, 2008)'
_computing_molecular_graphics 'Bruker SHELXTL'
_computing_publication_material 'Bruker SHELXTL'
_computing_structure_refinement 'SHELXL-97 (Sheldrick, 2008)'
_computing_structure_solution 'SHELXS-97 (Sheldrick, 2008)'
_diffrn_ambient_temperature 100(2)
_diffrn_detector_area_resol_mean 8.3
_diffrn_measured_fraction_theta_full 1.000
_diffrn_measured_fraction_theta_max 1.000
_diffrn_measurement_device_type 'Bruker Smart APEX CCD'
_diffrn_measurement_method 'omega and phi scans'
_diffrn_radiation_monochromator graphite
_diffrn_radiation_source 'fine-focus sealed tube'
_diffrn_radiation_type MoK\a
_diffrn_radiation_wavelength 0.71073
_diffrn_reflns_av_R_equivalents 0.0769
_diffrn_reflns_av_sigmaI/netI 0.0445
_diffrn_reflns_limit_h_max 23
_diffrn_reflns_limit_h_min -23
_diffrn_reflns_limit_k_max 15
_diffrn_reflns_limit_k_min -15
_diffrn_reflns_limit_l_max 33
_diffrn_reflns_limit_l_min -33
_diffrn_reflns_number 93917
_diffrn_reflns_theta_full 29.57
_diffrn_reflns_theta_max 29.57
_diffrn_reflns_theta_min 1.29
_exptl_absorpt_coefficient_mu 0.629
_exptl_absorpt_correction_T_max 0.9692
_exptl_absorpt_correction_T_min 0.8336
_exptl_absorpt_correction_type multi-scan
_exptl_absorpt_process_details 'SADABS (Sheldrick, 2008)'
_exptl_crystal_colour yellow
_exptl_crystal_density_diffrn 1.448
_exptl_crystal_density_meas ?
_exptl_crystal_density_method 'not measured'
_exptl_crystal_description block
_exptl_crystal_F_000 1952
_exptl_crystal_size_max 0.30
_exptl_crystal_size_mid 0.10
_exptl_crystal_size_min 0.05
_refine_diff_density_max 1.622
_refine_diff_density_min -0.925
_refine_diff_density_rms 0.120
_refine_ls_extinction_method none
_refine_ls_goodness_of_fit_ref 1.048
_refine_ls_hydrogen_treatment constr
_refine_ls_matrix_type full
_refine_ls_number_parameters 543
_refine_ls_number_reflns 12021
_refine_ls_number_restraints 553
_refine_ls_restrained_S_all 1.032
_refine_ls_R_factor_all 0.0650
_refine_ls_R_factor_gt 0.0471
_refine_ls_shift/su_max 0.002
_refine_ls_shift/su_mean 0.000
_refine_ls_structure_factor_coef Fsqd
_refine_ls_weighting_details 'calc w=1/[\s^2^(Fo^2^)+(0.0577P)^2^+9.6059P] where P=(Fo^2^+2Fc^2^)/3'
_refine_ls_weighting_scheme calc
_refine_ls_wR_factor_gt 0.1200
_refine_ls_wR_factor_ref 0.1335
_reflns_number_gt 9434
_reflns_number_total 12021
_reflns_threshold_expression >2sigma(I)
_cod_data_source_file om3001229_si_002.cif
_cod_data_source_block (SOP2)RhCl
_cod_depositor_comments
;
The following automatic conversions were performed:

'_symmetry_cell_setting' value 'Monoclinic' changed to 'monoclinic'
according to /home/saulius/struct/CIF-dictionaries/cif_core.dic
dictionary named 'cif_core.dic' version 2.4.2 from 2011-04-26.

Automatic conversion script
Id: cif_fix_values 1891 2012-01-12 08:04:46Z andrius 

The following automatic conversions were performed:

'_exptl_crystal_density_meas' value 'not measured' was changed to '?'
- the value is perceived as not measured.

Automatic conversion script
Id: cif_fix_values 3008 2015-01-20 13:52:24Z robertas 
;
_cod_original_cell_volume 4282.5(7)
_cod_original_sg_symbol_H-M P2(1)/n
_cod_database_code 4078624

loop_
_symmetry_equiv_pos_as_xyz
'x, y, z'
'-x+1/2, y+1/2, -z+1/2'
'-x, -y, -z'
'x-1/2, -y-1/2, z-1/2'

loop_
_atom_site_label
_atom_site_type_symbol
_atom_site_fract_x
_atom_site_fract_y
_atom_site_fract_z
_atom_site_U_iso_or_equiv
_atom_site_adp_type
_atom_site_occupancy
_atom_site_symmetry_multiplicity
_atom_site_calc_flag
_atom_site_refinement_flags
_atom_site_disorder_assembly
_atom_site_disorder_group
Rh1 Rh 0.603157(13) 0.199225(19) 0.849533(10) 0.01658(7) Uani 1 1 d U . .
Cl1 Cl 0.63385(4) 0.01610(6) 0.80886(3) 0.01696(13) Uani 1 1 d U . .
S1 S 0.58454(4) 0.35496(6) 0.89648(3) 0.01769(14) Uani 1 1 d U . .
P2 P 0.47899(5) 0.12890(7) 0.84951(3) 0.01721(14) Uani 1 1 d U . .
P1 P 0.67276(5) 0.32148(7) 0.80571(3) 0.01816(15) Uani 1 1 d U . .
C25 C 0.41324(17) 0.1113(3) 0.77420(13) 0.0193(5) Uani 1 1 d U . .
C15 C 0.5724(2) 0.6056(3) 0.87000(16) 0.0297(7) Uani 1 1 d U . .
H17 H 0.5468 0.6155 0.8994 0.036 Uiso 1 1 calc R . .
C19 C 0.47833(18) 0.3565(3) 0.89814(12) 0.0183(5) Uani 1 1 d U . .
O1 O 0.63564(13) 0.3771(2) 0.95789(9) 0.0232(4) Uani 1 1 d U . .
C1 C 0.63843(19) 0.3094(3) 0.72649(13) 0.0217(6) Uani 1 1 d U . .
C31 C 0.46316(18) -0.0063(3) 0.88812(13) 0.0192(5) Uani 1 1 d U . .
C13 C 0.63749(18) 0.4755(3) 0.81582(13) 0.0197(5) Uani 1 1 d U . .
C10 C 0.9594(2) 0.3045(4) 0.86426(17) 0.0348(8) Uani 1 1 d U . .
H10 H 1.0183 0.2985 0.8773 0.042 Uiso 1 1 calc R . .
C20 C 0.43006(18) 0.2534(3) 0.87674(12) 0.0183(5) Uani 1 1 d U . .
C34 C 0.4495(2) -0.2067(3) 0.95515(14) 0.0262(6) Uani 1 1 d U . .
H34 H 0.4444 -0.2744 0.9782 0.031 Uiso 1 1 calc R . .
C7 C 0.78607(18) 0.3242(3) 0.82765(13) 0.0215(6) Uani 1 1 d U . .
C16 C 0.5861(2) 0.7061(3) 0.83919(17) 0.0313(7) Uani 1 1 d U . .
H16 H 0.5702 0.7849 0.8478 0.038 Uiso 1 1 calc R . .
C21 C 0.34952(18) 0.2469(3) 0.88078(13) 0.0217(6) Uani 1 1 d U . .
H21 H 0.3155 0.1783 0.8655 0.026 Uiso 1 1 calc R . .
C22 C 0.31932(19) 0.3403(3) 0.90694(14) 0.0232(6) Uani 1 1 d U . .
H22 H 0.2641 0.3366 0.9084 0.028 Uiso 1 1 calc R . .
C4 C 0.5761(3) 0.3068(4) 0.60515(16) 0.0395(9) Uani 1 1 d U . .
H4 H 0.5542 0.3070 0.5638 0.047 Uiso 1 1 calc R . .
C29 C 0.3307(2) 0.2055(3) 0.68393(14) 0.0271(6) Uani 1 1 d U . .
H29 H 0.3031 0.2750 0.6634 0.032 Uiso 1 1 calc R . .
C35 C 0.5251(2) -0.1468(3) 0.96698(14) 0.0258(6) Uani 1 1 d U . .
H35 H 0.5721 -0.1733 0.9980 0.031 Uiso 1 1 calc R . .
C6 C 0.6864(2) 0.3519(3) 0.69295(14) 0.0256(6) Uani 1 1 d U . .
H6 H 0.7408 0.3824 0.7118 0.031 Uiso 1 1 calc R . .
C8 C 0.8252(2) 0.2147(3) 0.85023(15) 0.0273(7) Uani 1 1 d U . .
H8 H 0.7924 0.1465 0.8532 0.033 Uiso 1 1 calc R . .
C24 C 0.44930(19) 0.4475(3) 0.92685(13) 0.0218(6) Uani 1 1 d U . .
H24 H 0.4838 0.5147 0.9435 0.026 Uiso 1 1 calc R . .
C14 C 0.59629(18) 0.4906(3) 0.85744(14) 0.0215(6) Uani 1 1 d U . .
C17 C 0.6229(2) 0.6914(3) 0.79614(15) 0.0274(7) Uani 1 1 d U . .
H15 H 0.6305 0.7598 0.7744 0.033 Uiso 1 1 calc R . .
C26 C 0.41322(19) 0.0027(3) 0.74408(14) 0.0227(6) Uani 1 1 d U . .
H26 H 0.4418 -0.0666 0.7642 0.027 Uiso 1 1 calc R . .
C18 C 0.6488(2) 0.5771(3) 0.78463(14) 0.0246(6) Uani 1 1 d U . .
H18 H 0.6745 0.5680 0.7553 0.030 Uiso 1 1 calc R . .
C32 C 0.3872(2) -0.0686(3) 0.87561(15) 0.0265(6) Uani 1 1 d U . .
H32 H 0.3403 -0.0434 0.8442 0.032 Uiso 1 1 calc R . .
C30 C 0.37240(19) 0.2128(3) 0.74375(14) 0.0233(6) Uani 1 1 d U . .
H30 H 0.3729 0.2873 0.7638 0.028 Uiso 1 1 calc R . .
C36 C 0.53159(19) -0.0475(3) 0.93312(14) 0.0235(6) Uani 1 1 d U . .
H36 H 0.5835 -0.0072 0.9408 0.028 Uiso 1 1 calc R . .
C11 C 0.9219(2) 0.4131(3) 0.84125(15) 0.0310(7) Uani 1 1 d U . .
H11 H 0.9550 0.4805 0.8378 0.037 Uiso 1 1 calc R . .
C27 C 0.3713(2) -0.0034(3) 0.68475(14) 0.0273(6) Uani 1 1 d U . .
H27 H 0.3711 -0.0774 0.6644 0.033 Uiso 1 1 calc R . .
C2 C 0.5590(2) 0.2642(3) 0.69791(15) 0.0309(7) Uani 1 1 d U . .
H2 H 0.5258 0.2341 0.7199 0.037 Uiso 1 1 calc R . .
C33 C 0.3818(2) -0.1676(3) 0.90975(16) 0.0314(7) Uani 1 1 d U . .
H33 H 0.3304 -0.2094 0.9017 0.038 Uiso 1 1 calc R . .
C12 C 0.8357(2) 0.4233(3) 0.82315(14) 0.0254(6) Uani 1 1 d U . .
H12 H 0.8102 0.4982 0.8076 0.031 Uiso 1 1 calc R . .
C9 C 0.9117(2) 0.2042(3) 0.86842(18) 0.0354(8) Uani 1 1 d U . .
H9 H 0.9377 0.1293 0.8835 0.042 Uiso 1 1 calc R . .
C28 C 0.3295(2) 0.0976(3) 0.65467(14) 0.0278(7) Uani 1 1 d U . .
H28 H 0.3003 0.0922 0.6141 0.033 Uiso 1 1 calc R . .
C5 C 0.6557(2) 0.3502(3) 0.63251(15) 0.0324(7) Uani 1 1 d U . .
H5 H 0.6889 0.3786 0.6101 0.039 Uiso 1 1 calc R . .
C23 C 0.36958(19) 0.4392(3) 0.93098(13) 0.0245(6) Uani 1 1 d U . .
H23 H 0.3494 0.5013 0.9503 0.029 Uiso 1 1 calc R . .
C3 C 0.5284(2) 0.2631(4) 0.63778(17) 0.0418(9) Uani 1 1 d U . .
H3 H 0.4742 0.2322 0.6187 0.050 Uiso 1 1 calc R . .
O2 O 0.81918(17) 0.0097(2) 0.21004(13) 0.0403(6) Uani 1 1 d U . .
C40 C 0.8199(2) -0.0551(3) 0.26079(17) 0.0355(8) Uani 1 1 d U . .
H40A H 0.7632 -0.0596 0.2639 0.043 Uiso 1 1 calc R . .
H40B H 0.8570 -0.0148 0.2961 0.043 Uiso 1 1 calc R . .
C39 C 0.8522(3) -0.1825(3) 0.2539(2) 0.0399(9) Uani 1 1 d U . .
H39A H 0.8059 -0.2417 0.2414 0.048 Uiso 1 1 calc R . .
H39B H 0.8928 -0.2107 0.2909 0.048 Uiso 1 1 calc R . .
C38 C 0.8939(3) -0.1660(4) 0.2067(2) 0.0435(9) Uani 1 1 d U . .
H38A H 0.9516 -0.1972 0.2200 0.052 Uiso 1 1 calc R . .
H38B H 0.8622 -0.2082 0.1703 0.052 Uiso 1 1 calc R . .
C37 C 0.8923(3) -0.0296(4) 0.1980(3) 0.0560(12) Uani 1 1 d U . .
H37A H 0.9426 0.0087 0.2252 0.067 Uiso 1 1 calc R . .
H37B H 0.8892 -0.0091 0.1576 0.067 Uiso 1 1 calc R . .
O3 O 0.1635(2) 0.4164(4) 0.95612(13) 0.0613(9) Uani 1 1 d U B .
C44 C 0.2114(3) 0.3635(5) 1.01184(19) 0.0551(12) Uani 1 1 d U B .
C43 C 0.1915(3) 0.4400(5) 1.05816(19) 0.0544(11) Uani 1 1 d U . .
C41 C 0.1121(3) 0.5135(6) 0.9655(2) 0.0651(15) Uani 1 1 d U . .
O4 O 0.1584(3) 0.0698(4) 0.9600(3) 0.118(2) Uani 1 1 d DU . .
C47B C 0.2449(4) -0.0876(6) 1.0119(4) 0.056(2) Uani 0.752(14) 1 d PDU A 1
C47A C 0.2319(11) -0.1109(16) 0.9746(10) 0.053(4) Uani 0.248(14) 1 d PDU A 2
C48A C 0.2222(12) 0.0086(15) 0.9451(9) 0.060(4) Uani 0.248(14) 1 d PDU A 1
C48B C 0.2446(4) 0.0317(6) 0.9821(5) 0.066(3) Uani 0.752(14) 1 d PDU A 2
C46 C 0.1583(4) -0.1257(8) 0.9892(4) 0.118(3) Uani 1 1 d DU . .
C45 C 0.1099(4) -0.0134(8) 0.9773(4) 0.112(3) Uani 1 1 d DU A .
C42A C 0.1095(5) 0.4921(8) 1.0266(3) 0.049(2) Uani 0.604(11) 1 d PU B .
C42B C 0.1511(7) 0.5510(12) 1.0265(5) 0.048(2) Uani 0.396(11) 1 d PU B 2

loop_
_atom_site_aniso_label
_atom_site_aniso_U_11
_atom_site_aniso_U_22
_atom_site_aniso_U_33
_atom_site_aniso_U_23
_atom_site_aniso_U_13
_atom_site_aniso_U_12
Rh1 0.01888(11) 0.01240(11) 0.02049(12) 0.00031(8) 0.00915(8) 0.00043(8)
Cl1 0.0199(3) 0.0082(3) 0.0274(3) -0.0041(2) 0.0141(3) 0.0005(2)
S1 0.0201(3) 0.0142(3) 0.0208(3) -0.0007(3) 0.0094(3) -0.0003(2)
P2 0.0195(3) 0.0137(3) 0.0196(3) 0.0005(3) 0.0078(3) 0.0006(3)
P1 0.0192(3) 0.0158(3) 0.0217(4) 0.0000(3) 0.0096(3) 0.0001(3)
C25 0.0188(12) 0.0180(13) 0.0222(13) 0.0009(11) 0.0080(11) -0.0020(10)
C15 0.0391(18) 0.0182(14) 0.0403(19) -0.0012(13) 0.0247(16) 0.0016(13)
C19 0.0206(13) 0.0166(13) 0.0191(13) 0.0005(10) 0.0082(11) 0.0023(10)
O1 0.0247(10) 0.0232(11) 0.0207(10) -0.0025(8) 0.0059(8) -0.0013(8)
C1 0.0240(14) 0.0194(14) 0.0227(14) 0.0005(11) 0.0087(11) 0.0000(11)
C31 0.0234(13) 0.0144(12) 0.0224(14) 0.0003(10) 0.0110(11) 0.0005(10)
C13 0.0219(13) 0.0138(12) 0.0247(14) -0.0011(11) 0.0093(11) -0.0005(10)
C10 0.0193(14) 0.049(2) 0.0373(19) 0.0005(16) 0.0114(14) 0.0010(14)
C20 0.0207(13) 0.0150(12) 0.0200(13) 0.0011(10) 0.0077(11) 0.0033(10)
C34 0.0392(17) 0.0175(14) 0.0251(15) 0.0050(12) 0.0146(13) 0.0011(12)
C7 0.0205(13) 0.0241(14) 0.0207(14) -0.0018(11) 0.0077(11) -0.0009(11)
C16 0.0428(19) 0.0131(13) 0.044(2) 0.0002(13) 0.0222(16) 0.0020(13)
C21 0.0199(13) 0.0232(14) 0.0227(14) 0.0005(11) 0.0078(11) 0.0010(11)
C22 0.0192(13) 0.0266(15) 0.0253(15) 0.0014(12) 0.0091(12) 0.0045(11)
C4 0.044(2) 0.048(2) 0.0222(16) 0.0047(15) 0.0046(15) -0.0092(17)
C29 0.0264(15) 0.0253(15) 0.0267(16) 0.0058(13) 0.0045(13) -0.0009(12)
C35 0.0311(16) 0.0219(15) 0.0232(15) 0.0058(12) 0.0068(13) 0.0039(12)
C6 0.0257(15) 0.0283(16) 0.0242(15) -0.0017(13) 0.0099(12) -0.0031(12)
C8 0.0226(14) 0.0241(15) 0.0362(18) 0.0015(13) 0.0107(13) 0.0012(12)
C24 0.0274(14) 0.0171(13) 0.0216(14) -0.0020(11) 0.0088(12) 0.0017(11)
C14 0.0247(14) 0.0138(12) 0.0281(15) 0.0002(11) 0.0113(12) -0.0006(11)
C17 0.0340(17) 0.0165(14) 0.0345(17) 0.0065(12) 0.0147(14) -0.0009(12)
C26 0.0236(14) 0.0190(14) 0.0265(15) -0.0012(11) 0.0093(12) 0.0006(11)
C18 0.0294(15) 0.0184(14) 0.0292(16) 0.0026(12) 0.0140(13) -0.0018(12)
C32 0.0239(14) 0.0233(15) 0.0301(16) 0.0065(13) 0.0054(13) -0.0019(12)
C30 0.0248(14) 0.0195(14) 0.0247(14) -0.0005(11) 0.0067(12) -0.0024(11)
C36 0.0253(14) 0.0201(14) 0.0257(15) 0.0026(12) 0.0093(12) -0.0001(11)
C11 0.0262(15) 0.0382(18) 0.0308(17) -0.0028(14) 0.0122(14) -0.0064(14)
C27 0.0287(15) 0.0263(16) 0.0278(16) -0.0068(13) 0.0104(13) -0.0018(13)
C2 0.0280(16) 0.0357(18) 0.0285(16) 0.0057(14) 0.0083(13) -0.0066(14)
C33 0.0309(16) 0.0281(16) 0.0356(18) 0.0055(14) 0.0109(14) -0.0077(13)
C12 0.0266(15) 0.0270(15) 0.0252(15) 0.0007(12) 0.0118(12) -0.0029(12)
C9 0.0265(16) 0.0323(18) 0.047(2) 0.0046(16) 0.0112(15) 0.0051(14)
C28 0.0241(15) 0.0331(17) 0.0234(15) -0.0020(13) 0.0035(12) -0.0054(13)
C5 0.0398(19) 0.0354(19) 0.0246(16) 0.0020(14) 0.0138(14) -0.0034(15)
C23 0.0263(15) 0.0257(15) 0.0222(14) -0.0017(12) 0.0088(12) 0.0070(12)
C3 0.0346(19) 0.055(2) 0.0297(18) 0.0055(17) 0.0015(15) -0.0150(18)
O2 0.0410(14) 0.0268(13) 0.0560(17) 0.0065(12) 0.0193(13) 0.0053(11)
C40 0.0361(18) 0.0285(17) 0.043(2) 0.0011(15) 0.0135(16) 0.0008(14)
C39 0.0357(19) 0.0290(18) 0.056(2) 0.0084(17) 0.0157(18) 0.0058(15)
C38 0.0339(19) 0.037(2) 0.062(3) -0.0004(19) 0.0183(19) 0.0040(16)
C37 0.056(3) 0.038(2) 0.089(4) 0.003(2) 0.045(3) -0.002(2)
O3 0.0564(19) 0.099(3) 0.0311(15) -0.0049(17) 0.0182(14) 0.0133(19)
C44 0.075(3) 0.063(3) 0.033(2) -0.002(2) 0.026(2) 0.004(2)
C43 0.069(3) 0.064(3) 0.034(2) -0.001(2) 0.023(2) 0.009(2)
C41 0.056(3) 0.109(5) 0.033(2) -0.006(2) 0.019(2) 0.021(3)
O4 0.090(3) 0.058(3) 0.167(5) 0.001(3) -0.014(3) 0.023(2)
C47B 0.051(3) 0.056(4) 0.058(5) 0.011(3) 0.012(3) 0.005(3)
C47A 0.069(9) 0.043(6) 0.042(11) 0.003(8) 0.011(8) 0.005(6)
C48A 0.074(10) 0.052(10) 0.038(9) 0.002(7) -0.003(8) -0.022(7)
C48B 0.050(4) 0.041(3) 0.110(7) 0.013(4) 0.029(4) 0.010(3)
C46 0.069(4) 0.114(5) 0.160(7) 0.065(6) 0.021(4) -0.010(4)
C45 0.058(4) 0.102(5) 0.182(8) -0.037(5) 0.046(4) 0.001(3)
C42A 0.040(3) 0.074(5) 0.041(4) -0.004(3) 0.023(3) -0.004(3)
C42B 0.045(6) 0.059(6) 0.040(5) 0.007(4) 0.014(4) -0.003(4)

loop_
_atom_type_symbol
_atom_type_description
_atom_type_scat_dispersion_real
_atom_type_scat_dispersion_imag
_atom_type_scat_source
C C 0.0033 0.0016 'International Tables Vol C Tables 4.2.6.8 and 6.1.1.4'
H H 0.0000 0.0000 'International Tables Vol C Tables 4.2.6.8 and 6.1.1.4'
O O 0.0106 0.0060 'International Tables Vol C Tables 4.2.6.8 and 6.1.1.4'
P P 0.1023 0.0942 'International Tables Vol C Tables 4.2.6.8 and 6.1.1.4'
S S 0.1246 0.1234 'International Tables Vol C Tables 4.2.6.8 and 6.1.1.4'
Cl Cl 0.1484 0.1585 'International Tables Vol C Tables 4.2.6.8 and 6.1.1.4'
Rh Rh -1.1178 0.9187 'International Tables Vol C Tables 4.2.6.8 and 6.1.1.4'

loop_
_geom_angle_atom_site_label_1
_geom_angle_atom_site_label_2
_geom_angle_atom_site_label_3
_geom_angle
S1 Rh1 P2 88.76(3)
S1 Rh1 P1 87.78(3)
P2 Rh1 P1 146.54(3)
S1 Rh1 Cl1 172.81(3)
P2 Rh1 Cl1 92.17(3)
P1 Rh1 Cl1 95.33(3)
O1 S1 C14 105.21(14)
O1 S1 C19 104.07(13)
C14 S1 C19 106.21(13)
O1 S1 Rh1 121.82(9)
C14 S1 Rh1 108.85(10)
C19 S1 Rh1 109.63(10)
C25 P2 C31 106.52(14)
C25 P2 C20 103.73(13)
C31 P2 C20 105.52(13)
C25 P2 Rh1 108.20(9)
C31 P2 Rh1 124.98(10)
C20 P2 Rh1 106.01(10)
C1 P1 C7 105.14(14)
C1 P1 C13 101.49(14)
C7 P1 C13 107.67(14)
C1 P1 Rh1 114.23(10)
C7 P1 Rh1 122.14(10)
C13 P1 Rh1 104.11(9)
C30 C25 C26 119.3(3)
C30 C25 P2 119.2(2)
C26 C25 P2 120.8(2)
C14 C15 C16 119.5(3)
C14 C15 H17 120.2
C16 C15 H17 120.2
C24 C19 C20 120.5(3)
C24 C19 S1 121.9(2)
C20 C19 S1 116.9(2)
C2 C1 C6 118.6(3)
C2 C1 P1 118.8(2)
C6 C1 P1 122.4(2)
C36 C31 C32 119.3(3)
C36 C31 P2 116.4(2)
C32 C31 P2 124.2(2)
C18 C13 C14 118.6(3)
C18 C13 P1 123.9(2)
C14 C13 P1 117.5(2)
C11 C10 C9 120.6(3)
C11 C10 H10 119.7
C9 C10 H10 119.7
C19 C20 C21 119.0(3)
C19 C20 P2 117.5(2)
C21 C20 P2 123.4(2)
C33 C34 C35 119.7(3)
C33 C34 H34 120.1
C35 C34 H34 120.1
C8 C7 C12 118.5(3)
C8 C7 P1 115.1(2)
C12 C7 P1 126.4(2)
C17 C16 C15 120.2(3)
C17 C16 H16 119.9
C15 C16 H16 119.9
C22 C21 C20 120.2(3)
C22 C21 H21 119.9
C20 C21 H21 119.9
C21 C22 C23 120.2(3)
C21 C22 H22 119.9
C23 C22 H22 119.9
C5 C4 C3 120.3(3)
C5 C4 H4 119.9
C3 C4 H4 119.9
C28 C29 C30 120.1(3)
C28 C29 H29 119.9
C30 C29 H29 119.9
C34 C35 C36 119.5(3)
C34 C35 H35 120.2
C36 C35 H35 120.2
C5 C6 C1 120.9(3)
C5 C6 H6 119.5
C1 C6 H6 119.5
C9 C8 C7 121.0(3)
C9 C8 H8 119.5
C7 C8 H8 119.5
C23 C24 C19 119.7(3)
C23 C24 H24 120.2
C19 C24 H24 120.2
C15 C14 C13 120.7(3)
C15 C14 S1 123.1(2)
C13 C14 S1 116.0(2)
C16 C17 C18 120.3(3)
C16 C17 H15 119.9
C18 C17 H15 119.9
C27 C26 C25 119.7(3)
C27 C26 H26 120.1
C25 C26 H26 120.1
C17 C18 C13 120.6(3)
C17 C18 H18 119.7
C13 C18 H18 119.7
C33 C32 C31 119.0(3)
C33 C32 H32 120.5
C31 C32 H32 120.5
C25 C30 C29 120.3(3)
C25 C30 H30 119.9
C29 C30 H30 119.9
C35 C36 C31 121.0(3)
C35 C36 H36 119.5
C31 C36 H36 119.5
C10 C11 C12 120.0(3)
C10 C11 H11 120.0
C12 C11 H11 120.0
C26 C27 C28 120.7(3)
C26 C27 H27 119.6
C28 C27 H27 119.6
C3 C2 C1 120.4(3)
C3 C2 H2 119.8
C1 C2 H2 119.8
C34 C33 C32 121.5(3)
C34 C33 H33 119.3
C32 C33 H33 119.3
C11 C12 C7 120.6(3)
C11 C12 H12 119.7
C7 C12 H12 119.7
C10 C9 C8 119.3(3)
C10 C9 H9 120.4
C8 C9 H9 120.4
C29 C28 C27 119.7(3)
C29 C28 H28 120.1
C27 C28 H28 120.1
C4 C5 C6 119.4(3)
C4 C5 H5 120.3
C6 C5 H5 120.3
C22 C23 C24 120.1(3)
C22 C23 H23 119.9
C24 C23 H23 119.9
C2 C3 C4 120.4(3)
C2 C3 H3 119.8
C4 C3 H3 119.8
C40 O2 C37 104.9(3)
O2 C40 C39 105.7(3)
O2 C40 H40A 110.6
C39 C40 H40A 110.6
O2 C40 H40B 110.6
C39 C40 H40B 110.6
H40A C40 H40B 108.7
C40 C39 C38 103.8(3)
C40 C39 H39A 111.0
C38 C39 H39A 111.0
C40 C39 H39B 111.0
C38 C39 H39B 111.0
H39A C39 H39B 109.0
C37 C38 C39 103.2(3)
C37 C38 H38A 111.1
C39 C38 H38A 111.1
C37 C38 H38B 111.1
C39 C38 H38B 111.1
H38A C38 H38B 109.1
O2 C37 C38 104.4(3)
O2 C37 H37A 110.9
C38 C37 H37A 110.9
O2 C37 H37B 110.9
C38 C37 H37B 110.9
H37A C37 H37B 108.9
C41 O3 C44 109.7(3)
O3 C44 C43 105.8(4)
C42A C43 C42B 37.8(5)
C42A C43 C44 103.1(4)
C42B C43 C44 104.3(6)
O3 C41 C42B 105.3(6)
O3 C41 C42A 104.3(5)
C42B C41 C42A 37.4(5)
C45 O4 C48A 109.9(9)
C45 O4 C48B 109.0(5)
C48A O4 C48B 36.2(8)
C46 C47B C48A 86.0(7)
C46 C47A C48B 100.7(11)
O4 C48A C47B 90.6(9)
O4 C48B C47A 99.2(8)
C47A C46 C47B 36.4(9)
C47A C46 C45 109.9(9)
C47B C46 C45 105.5(7)
O4 C45 C46 105.5(5)
C42B C42A C43 71.9(9)
C42B C42A C41 69.0(8)
C43 C42A C41 104.5(5)
C42A C42B C41 73.6(9)
C42A C42B C43 70.4(9)
C41 C42B C43 105.9(9)

loop_
_geom_bond_atom_site_label_1
_geom_bond_atom_site_label_2
_geom_bond_distance
Rh1 S1 2.1339(7)
Rh1 P2 2.2438(8)
Rh1 P1 2.2643(8)
Rh1 Cl1 2.3713(7)
S1 O1 1.484(2)
S1 C14 1.811(3)
S1 C19 1.815(3)
P2 C25 1.820(3)
P2 C31 1.821(3)
P2 C20 1.830(3)
P1 C1 1.824(3)
P1 C7 1.824(3)
P1 C13 1.838(3)
C25 C30 1.394(4)
C25 C26 1.399(4)
C15 C14 1.390(4)
C15 C16 1.394(5)
C15 H17 0.9500
C19 C24 1.394(4)
C19 C20 1.397(4)
C1 C2 1.395(4)
C1 C6 1.402(4)
C31 C36 1.391(4)
C31 C32 1.404(4)
C13 C18 1.396(4)
C13 C14 1.408(4)
C10 C11 1.383(5)
C10 C9 1.391(5)
C10 H10 0.9500
C20 C21 1.402(4)
C34 C33 1.382(5)
C34 C35 1.388(5)
C34 H34 0.9500
C7 C8 1.399(4)
C7 C12 1.402(4)
C16 C17 1.385(5)
C16 H16 0.9500
C21 C22 1.387(4)
C21 H21 0.9500
C22 C23 1.391(5)
C22 H22 0.9500
C4 C5 1.385(5)
C4 C3 1.385(5)
C4 H4 0.9500
C29 C28 1.379(5)
C29 C30 1.397(4)
C29 H29 0.9500
C35 C36 1.390(4)
C35 H35 0.9500
C6 C5 1.389(5)
C6 H6 0.9500
C8 C9 1.396(5)
C8 H8 0.9500
C24 C23 1.390(4)
C24 H24 0.9500
C17 C18 1.389(4)
C17 H15 0.9500
C26 C27 1.387(4)
C26 H26 0.9500
C18 H18 0.9500
C32 C33 1.388(4)
C32 H32 0.9500
C30 H30 0.9500
C36 H36 0.9500
C11 C12 1.391(5)
C11 H11 0.9500
C27 C28 1.392(5)
C27 H27 0.9500
C2 C3 1.381(5)
C2 H2 0.9500
C33 H33 0.9500
C12 H12 0.9500
C9 H9 0.9500
C28 H28 0.9500
C5 H5 0.9500
C23 H23 0.9500
C3 H3 0.9500
O2 C40 1.417(5)
O2 C37 1.429(5)
C40 C39 1.532(5)
C40 H40A 0.9900
C40 H40B 0.9900
C39 C38 1.536(6)
C39 H39A 0.9900
C39 H39B 0.9900
C38 C37 1.514(6)
C38 H38A 0.9900
C38 H38B 0.9900
C37 H37A 0.9900
C37 H37B 0.9900
O3 C41 1.442(6)
O3 C44 1.456(6)
C44 C43 1.524(6)
C43 C42A 1.473(9)
C43 C42B 1.486(13)
C41 C42B 1.473(12)
C41 C42A 1.514(8)
O4 C45 1.382(9)
O4 C48A 1.417(15)
O4 C48B 1.450(8)
C47B C46 1.457(9)
C47B C48A 1.868(19)
C47A C46 1.410(13)
C47A C48B 1.58(2)
C46 C45 1.459(9)
C42A C42B 0.958(13)
